data_1535836
loop_
_publ_author_name
'Udovenko, A.A.'
'Eiberman, M.F.'
'Davidovich, R.L.'

_publ_section_title
;
 X-ray investigation of sequential phase transitions in potassium
 pentafluoroantimonate(III) over a temperature range 323-98 K. II.Crystal
 structure.
;
_journal_name_full Kristallografiya
_journal_page_first 735
_journal_page_last 752
_journal_volume 37
_journal_year 1992
_chemical_formula_sum 'F5 K2 Sb'
_chemical_name_systematic 'K2 (Sb F5)'
_space_group_IT_number 63
_symmetry_space_group_name_Hall '-C 2c 2'
_symmetry_space_group_name_H-M 'C m c m'
_cell_angle_alpha 90
_cell_angle_beta 90
_cell_angle_gamma 90
_cell_formula_units_Z 4
_cell_length_a 6.264
_cell_length_b 13.697
_cell_length_c 6.51
_cell_volume 558.545
_citation_journal_id_ASTM KRISAJ
_cod_data_source_file Udovenko_KRISAJ_1992_1298.cif
_cod_data_source_block F5K2Sb1
_cod_original_formula_sum 'F5 K2 Sb1'
_cod_database_code 1535836

loop_
_symmetry_equiv_pos_as_xyz
x,y,z
-x,-y,z+1/2
x,-y,-z
-x,y,-z+1/2
-x,-y,-z
x,y,-z-1/2
-x,y,z
x,-y,z-1/2
x+1/2,y+1/2,z
-x+1/2,-y+1/2,z+1/2
x+1/2,-y+1/2,-z
-x+1/2,y+1/2,-z+1/2
-x+1/2,-y+1/2,-z
x+1/2,y+1/2,-z-1/2
-x+1/2,y+1/2,z
x+1/2,-y+1/2,z-1/2

loop_
_atom_site_label
_atom_site_type_symbol
_atom_site_fract_x
_atom_site_fract_y
_atom_site_fract_z
_atom_site_occupancy
_atom_site_U_iso_or_equiv
K2 K+1 0.5 0.2521 0.25 1 0.0
F2 F-1 0.2334 0.1187 0.0341 1 0.0
F1 F-1 0 0.2302 0.25 1 0.0
K1 K+1 0.5 0.0702 0.75 1 0.0
Sb1 Sb+3 0 0.0896 0.25 1 0.0
